data_4321996
loop_
_publ_author_name
'Miguel A. Casado'
'Jes\'us J. P\'erez-Torrente'
'Jos\'e A. L\'opez'
'Miguel A. Ciriano'
'Fernando J. Lahoz'
'Luis A. Oro'

_publ_contact_author
;
   Dr. Fernando J. Lahoz
   Departamento de Qu\'imica Inorg\'anica - I. C. M. A.
   Facultad de Ciencias
   Universidad de Zaragoza - C.S.I.C.
   50009 Zaragoza, Spain
;
_publ_contact_author_email LAHOZ@POSTA.UNIZAR.ES
_publ_section_title
;
 Encapsulation of Thallium(I) by Tetranuclear Rhodium or Iridium
 Complexes: Synthesis and Molecular Structure of Heterobimetallic
 Complexes Stabilized by s2-d8 Bonding Interactions
;
_journal_name_full 'Inorganic Chemistry'
_journal_page_first 2482
_journal_page_last 2488
_journal_paper_doi 10.1021/ic980988m
_journal_volume 38
_journal_year 1999
_chemical_formula_moiety '(C42 H54 N2 Rh4 S4 Tl)+, (F6 P)-, (C H2 Cl2)'
_chemical_formula_sum 'C43 H56 Cl2 F6 N2 P Rh4 S4 Tl'
_chemical_formula_weight 1561.02
_chemical_name_systematic
;
 bis(mu!5$-2,6-pyridinedithiolate-S,N,S')-tetrakis-
 ((eta$4!-1,5-cyclo-octadiene)-rhodium(i))-thallium(i) hexafluorophosphate
 dichloromethane solvate
;
_space_group_IT_number 14
_symmetry_cell_setting monoclinic
_symmetry_space_group_name_Hall '-P 2ybc'
_symmetry_space_group_name_H-M 'P 1 21/c 1'
_atom_sites_solution_hydrogens geom
_atom_sites_solution_primary direct
_atom_sites_solution_secondary difmap
_audit_creation_method SHELXL-97
_cell_angle_alpha 90.00
_cell_angle_beta 99.160(4)
_cell_angle_gamma 90.00
_cell_formula_units_Z 4
_cell_length_a 12.650(2)
_cell_length_b 21.262(4)
_cell_length_c 21.090(4)
_cell_measurement_reflns_used 58
_cell_measurement_temperature 173(2)
_cell_measurement_theta_max 19
_cell_measurement_theta_min 12
_cell_volume 5600.1(17)
_computing_cell_refinement 'DIF4 (Stoe)'
_computing_data_collection 'DIF4 (Stoe)'
_computing_data_reduction 'REDU4 (Stoe)'
_computing_molecular_graphics 'XP, SHELXTL v.5 (Siemens)'
_computing_publication_material 'CIFTAB (Sheldrick, 1993)'
_computing_structure_refinement 'SHELXL-97 (Sheldrick, 1997)'
_computing_structure_solution 'SIR92 (Giacovazzo, 1994)'
_diffrn_ambient_temperature 173(2)
_diffrn_measured_fraction_theta_full 0.999
_diffrn_measured_fraction_theta_max 0.999
_diffrn_measurement_device 'four-circle diffractometer'
_diffrn_measurement_device_type 'Siemens-Stoe AED2'
_diffrn_measurement_method '\w/2\q scans'
_diffrn_radiation_monochromator graphite
_diffrn_radiation_source 'normal-focus sealed tube'
_diffrn_radiation_type MoK\a
_diffrn_radiation_wavelength 0.71073
_diffrn_reflns_av_R_equivalents 0.0397
_diffrn_reflns_av_sigmaI/netI 0.0645
_diffrn_reflns_limit_h_max 13
_diffrn_reflns_limit_h_min -15
_diffrn_reflns_limit_k_max 25
_diffrn_reflns_limit_k_min 0
_diffrn_reflns_limit_l_max 25
_diffrn_reflns_limit_l_min -24
_diffrn_reflns_number 17212
_diffrn_reflns_theta_full 24.99
_diffrn_reflns_theta_max 24.99
_diffrn_reflns_theta_min 1.63
_diffrn_standards_decay_% 0
_diffrn_standards_interval_time 55
_diffrn_standards_number 3
_exptl_absorpt_coefficient_mu 4.345
_exptl_absorpt_correction_T_max 0.837
_exptl_absorpt_correction_T_min 0.643
_exptl_absorpt_correction_type psi-scan
_exptl_absorpt_process_details
;
 Azimuthal psi-scans of 12 reflections at 10\% intervals
;
_exptl_crystal_colour 'dark brown'
_exptl_crystal_density_diffrn 1.851
_exptl_crystal_density_meas ?
_exptl_crystal_description 'irregular block'
_exptl_crystal_F_000 3024
_exptl_crystal_size_max 0.38
_exptl_crystal_size_mid 0.23
_exptl_crystal_size_min 0.12
_refine_diff_density_max 1.313
_refine_diff_density_min -0.928
_refine_diff_density_rms 0.171
_refine_ls_extinction_method none
_refine_ls_goodness_of_fit_ref 1.054
_refine_ls_hydrogen_treatment mixed
_refine_ls_matrix_type full
_refine_ls_number_parameters 588
_refine_ls_number_reflns 9826
_refine_ls_number_restraints 13
_refine_ls_restrained_S_all 1.053
_refine_ls_R_factor_all 0.0857
_refine_ls_R_factor_gt 0.0476
_refine_ls_shift/su_max 0.001
_refine_ls_shift/su_mean 0.000
_refine_ls_structure_factor_coef Fsqd
_refine_ls_weighting_details 'calc w=1/[\s^2^(Fo^2^)+(0.0461P)^2^+23.4586P] where P=(Fo^2^+2Fc^2^)/3'
_refine_ls_weighting_scheme calc
_refine_ls_wR_factor_gt 0.1055
_refine_ls_wR_factor_ref 0.1219
_reflns_number_gt 6751
_reflns_number_total 9826
_reflns_threshold_expression >2sigma(I)
_cod_data_source_file ic980988m.cif
_cod_data_source_block compound3
_cod_depositor_comments
;
The following automatic conversions were performed:

'_exptl_crystal_density_meas' value 'not measured' was changed to '?'
- the value is perceived as not measured.

Automatic conversion script
Id: cif_fix_values 3008 2015-01-20 13:52:24Z robertas 
;
_cod_database_code 4321996

loop_
_symmetry_equiv_pos_as_xyz
'x, y, z'
'-x, y+1/2, -z+1/2'
'-x, -y, -z'
'x, -y-1/2, z-1/2'

loop_
_atom_site_label
_atom_site_type_symbol
_atom_site_fract_x
_atom_site_fract_y
_atom_site_fract_z
_atom_site_U_iso_or_equiv
_atom_site_adp_type
_atom_site_occupancy
_atom_site_symmetry_multiplicity
_atom_site_calc_flag
_atom_site_refinement_flags
_atom_site_disorder_assembly
_atom_site_disorder_group
Tl Tl 0.74946(3) 0.022343(16) 0.000410(19) 0.02527(11) Uani 1 1 d . . .
Rh1 Rh 0.63258(6) 0.03649(3) -0.12138(4) 0.02270(18) Uani 1 1 d . . .
Rh2 Rh 0.56979(6) 0.16118(3) -0.17299(4) 0.02779(19) Uani 1 1 d . . .
Rh3 Rh 0.86730(6) 0.02016(3) 0.12295(3) 0.02326(17) Uani 1 1 d . . .
Rh4 Rh 0.93579(6) 0.13710(3) 0.19147(4) 0.02821(19) Uani 1 1 d . . .
S1 S 0.52442(19) 0.11234(10) -0.07886(12) 0.0262(5) Uani 1 1 d . . .
S2 S 0.75792(19) 0.10121(11) 0.15435(12) 0.0275(5) Uani 1 1 d . . .
S3 S 0.74621(19) 0.12072(11) -0.14094(12) 0.0271(5) Uani 1 1 d . . .
S4 S 0.97850(19) 0.10052(10) 0.09182(12) 0.0258(5) Uani 1 1 d . . .
N1 N 0.6496(6) 0.1202(3) 0.0367(4) 0.0248(17) Uani 1 1 d . . .
N2 N 0.8538(6) 0.1236(3) -0.0214(4) 0.0237(17) Uani 1 1 d . . .
C1 C 0.5931(7) 0.1543(4) -0.0116(4) 0.024(2) Uani 1 1 d . . .
C2 C 0.5773(9) 0.2184(4) -0.0057(5) 0.040(3) Uani 1 1 d . . .
H2 H 0.5336 0.2410 -0.0388 0.042(12) Uiso 1 1 calc R . .
C3 C 0.6261(9) 0.2491(5) 0.0492(5) 0.042(3) Uani 1 1 d . . .
H3 H 0.6195 0.2933 0.0532 0.042(12) Uiso 1 1 calc R . .
C4 C 0.6850(9) 0.2139(5) 0.0984(5) 0.039(3) Uani 1 1 d . . .
H4 H 0.7179 0.2336 0.1369 0.042(12) Uiso 1 1 calc R . .
C5 C 0.6945(7) 0.1496(4) 0.0900(4) 0.026(2) Uani 1 1 d . . .
C6 C 0.8100(7) 0.1598(4) -0.0700(5) 0.028(2) Uani 1 1 d . . .
C7 C 0.8222(9) 0.2251(4) -0.0708(5) 0.037(3) Uani 1 1 d . . .
H7 H 0.7933 0.2495 -0.1073 0.042(12) Uiso 1 1 calc R . .
C8 C 0.8779(10) 0.2526(5) -0.0165(5) 0.048(3) Uani 1 1 d . . .
H8 H 0.8846 0.2970 -0.0142 0.042(12) Uiso 1 1 calc R . .
C9 C 0.9244(9) 0.2159(5) 0.0351(6) 0.042(3) Uani 1 1 d . . .
H9 H 0.9642 0.2347 0.0722 0.042(12) Uiso 1 1 calc R . .
C10 C 0.9114(8) 0.1508(4) 0.0309(5) 0.031(2) Uani 1 1 d . . .
C11 C 0.6918(7) -0.0098(4) -0.2007(5) 0.028(2) Uani 1 1 d . . .
H11 H 0.7497 0.0192 -0.2006 0.026(9) Uiso 1 1 d R . .
C12 C 0.7290(8) -0.0429(4) -0.1440(4) 0.026(2) Uani 1 1 d . . .
H12 H 0.8172 -0.0508 -0.1297 0.026(9) Uiso 1 1 d R . .
C13 C 0.6857(8) -0.1060(4) -0.1268(5) 0.033(2) Uani 1 1 d . . .
H13A H 0.7450 -0.1307 -0.1025 0.034(7) Uiso 1 1 calc R . .
H13B H 0.6592 -0.1291 -0.1669 0.034(7) Uiso 1 1 calc R . .
C14 C 0.5948(8) -0.1013(4) -0.0867(5) 0.036(3) Uani 1 1 d . . .
H14A H 0.5464 -0.1379 -0.0966 0.034(7) Uiso 1 1 calc R . .
H14B H 0.6257 -0.1035 -0.0406 0.034(7) Uiso 1 1 calc R . .
C15 C 0.5298(8) -0.0412(4) -0.0990(5) 0.035(3) Uani 1 1 d . . .
H15 H 0.4939 -0.0304 -0.0671 0.026(9) Uiso 1 1 d R . .
C16 C 0.4900(8) -0.0178(4) -0.1590(5) 0.032(2) Uani 1 1 d . . .
H16 H 0.4288 0.0126 -0.1621 0.026(9) Uiso 1 1 d R . .
C17 C 0.5017(8) -0.0505(5) -0.2211(5) 0.037(2) Uani 1 1 d . . .
H17A H 0.4357 -0.0438 -0.2525 0.034(7) Uiso 1 1 calc R . .
H17B H 0.5091 -0.0963 -0.2130 0.034(7) Uiso 1 1 calc R . .
C18 C 0.5971(9) -0.0279(5) -0.2505(5) 0.041(3) Uani 1 1 d . . .
H18A H 0.6191 -0.0617 -0.2780 0.034(7) Uiso 1 1 calc R . .
H18B H 0.5752 0.0089 -0.2783 0.034(7) Uiso 1 1 calc R . .
C19 C 0.6216(9) 0.2203(5) -0.2438(5) 0.043(3) Uani 1 1 d . . .
H19 H 0.7124 0.2342 -0.2297 0.045(11) Uiso 1 1 d R . .
C20 C 0.5925(9) 0.1629(5) -0.2720(5) 0.038(3) Uani 1 1 d . . .
H20 H 0.6467 0.1385 -0.2809 0.045(11) Uiso 1 1 d R . .
C21 C 0.4890(10) 0.1524(6) -0.3174(5) 0.053(3) Uani 1 1 d . . .
H21A H 0.5004 0.1192 -0.3485 0.099(13) Uiso 1 1 calc R . .
H21B H 0.4696 0.1916 -0.3419 0.099(13) Uiso 1 1 calc R . .
C22 C 0.3972(10) 0.1334(7) -0.2837(6) 0.065(4) Uani 1 1 d . . .
H22A H 0.3297 0.1492 -0.3089 0.099(13) Uiso 1 1 calc R . .
H22B H 0.3929 0.0869 -0.2833 0.099(13) Uiso 1 1 calc R . .
C23 C 0.4050(8) 0.1568(5) -0.2158(5) 0.042(3) Uani 1 1 d . . .
H23 H 0.3816 0.1189 -0.1935 0.045(11) Uiso 1 1 d R . .
C24 C 0.4276(8) 0.2163(5) -0.1954(6) 0.044(3) Uani 1 1 d . . .
H24 H 0.3935 0.2250 -0.1553 0.045(11) Uiso 1 1 d R . .
C25 C 0.4422(11) 0.2721(6) -0.2405(7) 0.068(4) Uani 1 1 d . . .
H25A H 0.3947 0.2657 -0.2821 0.099(13) Uiso 1 1 calc R . .
H25B H 0.4196 0.3113 -0.2213 0.099(13) Uiso 1 1 calc R . .
C26 C 0.5538(12) 0.2799(5) -0.2528(6) 0.060(4) Uani 1 1 d . . .
H26A H 0.5892 0.3128 -0.2236 0.099(13) Uiso 1 1 calc R . .
H26B H 0.5517 0.2951 -0.2973 0.099(13) Uiso 1 1 calc R . .
C27 C 0.9650(7) -0.0538(4) 0.0884(5) 0.030(2) Uani 1 1 d . . .
H27 H 0.9896 -0.0356 0.0476 0.026(9) Uiso 1 1 d R . .
C28 C 1.0080(8) -0.0402(4) 0.1503(5) 0.032(2) Uani 1 1 d . . .
H28 H 1.0668 -0.0044 0.1681 0.026(9) Uiso 1 1 d R . .
C29 C 0.9947(9) -0.0822(5) 0.2072(5) 0.040(3) Uani 1 1 d . . .
H29A H 0.9838 -0.1262 0.1920 0.034(7) Uiso 1 1 calc R . .
H29B H 1.0615 -0.0809 0.2389 0.034(7) Uiso 1 1 calc R . .
C30 C 0.9018(8) -0.0629(5) 0.2399(5) 0.039(3) Uani 1 1 d . . .
H30A H 0.8772 -0.1000 0.2619 0.034(7) Uiso 1 1 calc R . .
H30B H 0.9271 -0.0310 0.2731 0.034(7) Uiso 1 1 calc R . .
C31 C 0.8094(8) -0.0365(4) 0.1952(5) 0.034(3) Uani 1 1 d . . .
H31 H 0.7492 -0.0099 0.2037 0.026(9) Uiso 1 1 d R . .
C32 C 0.7670(8) -0.0610(4) 0.1353(5) 0.029(2) Uani 1 1 d . . .
H32 H 0.7054 -0.0499 0.1105 0.026(9) Uiso 1 1 d R . .
C33 C 0.8052(8) -0.1221(4) 0.1062(5) 0.038(3) Uani 1 1 d . . .
H33A H 0.8285 -0.1523 0.1414 0.034(7) Uiso 1 1 calc R . .
H33B H 0.7440 -0.1411 0.0775 0.034(7) Uiso 1 1 calc R . .
C34 C 0.8981(8) -0.1119(4) 0.0678(5) 0.036(3) Uani 1 1 d . . .
H34A H 0.9452 -0.1494 0.0731 0.034(7) Uiso 1 1 calc R . .
H34B H 0.8682 -0.1082 0.0217 0.034(7) Uiso 1 1 calc R . .
C35 C 1.0793(8) 0.1908(5) 0.2168(6) 0.044(3) Uani 1 1 d . . .
H35 H 1.1116 0.2081 0.1810 0.045(11) Uiso 1 1 d R . .
C36 C 1.1008(8) 0.1299(6) 0.2352(6) 0.047(3) Uani 1 1 d . . .
H36 H 1.1344 0.0903 0.2053 0.045(11) Uiso 1 1 d R . .
C37 C 1.1106(12) 0.1082(9) 0.3019(7) 0.096(6) Uani 1 1 d . . .
H37A H 1.1629 0.1355 0.3288 0.099(13) Uiso 1 1 calc R . .
H37B H 1.1409 0.0651 0.3041 0.099(13) Uiso 1 1 calc R . .
C38 C 1.0104(11) 0.1068(7) 0.3308(6) 0.067(4) Uani 1 1 d . . .
H38A H 0.9994 0.0633 0.3450 0.099(13) Uiso 1 1 calc R . .
H38B H 1.0215 0.1336 0.3697 0.099(13) Uiso 1 1 calc R . .
C39 C 0.9105(9) 0.1278(5) 0.2892(5) 0.043(3) Uani 1 1 d . . .
H39 H 0.8592 0.0898 0.2926 0.045(11) Uiso 1 1 d R . .
C40 C 0.8919(9) 0.1882(5) 0.2703(5) 0.045(3) Uani 1 1 d . . .
H40 H 0.8177 0.1925 0.2622 0.045(11) Uiso 1 1 d R . .
C41 C 0.9634(12) 0.2437(6) 0.2877(8) 0.075(5) Uani 1 1 d . . .
H41A H 0.9225 0.2823 0.2738 0.099(13) Uiso 1 1 calc R . .
H41B H 0.9820 0.2454 0.3351 0.099(13) Uiso 1 1 calc R . .
C42 C 1.0623(12) 0.2445(7) 0.2607(8) 0.086(5) Uani 1 1 d . . .
H42A H 1.1231 0.2452 0.2966 0.099(13) Uiso 1 1 calc R . .
H42B H 1.0648 0.2843 0.2365 0.099(13) Uiso 1 1 calc R . .
P P 0.2005(3) 0.58384(17) 0.88705(17) 0.0591(9) Uani 1 1 d . . .
=461 F 0.2215(9) 0.5194(4) 0.9246(5) 0.103(3) Uani 1 1 d . . .
=462 F 0.2243(8) 0.5537(5) 0.8222(4) 0.096(3) Uani 1 1 d . . .
=463 F 0.3244(7) 0.6008(5) 0.9083(5) 0.101(3) Uani 1 1 d . . .
=464 F 0.1863(9) 0.6486(4) 0.8505(5) 0.117(4) Uani 1 1 d . . .
=465 F 0.0781(7) 0.5676(6) 0.8658(5) 0.116(4) Uani 1 1 d . . .
=466 F 0.1810(9) 0.6158(5) 0.9519(4) 0.120(4) Uani 1 1 d . . .
C50 C 0.308(4) 0.5518(8) 0.0772(11) 0.137(15) Uiso 0.479(7) 1 d PD A 1
Cl1 Cl 0.3248(14) 0.6270(6) 0.1069(8) 0.173(4) Uiso 0.479(7) 1 d PD A 1
Cl2 Cl 0.2585(13) 0.5022(6) 0.1298(8) 0.173(4) Uiso 0.479(7) 1 d PD A 1
C51 C 0.376(5) 0.5694(15) 0.061(4) 0.137(15) Uiso 0.189(6) 1 d PD B 2
Cl3 Cl 0.451(3) 0.6332(13) 0.0915(19) 0.173(4) Uiso 0.189(6) 1 d PD B 2
Cl4 Cl 0.434(3) 0.4995(13) 0.0890(19) 0.173(4) Uiso 0.189(6) 1 d PD B 2
C52 C 0.709(5) 0.747(2) -0.017(3) 0.137(15) Uiso 0.188(7) 1 d PD C 3
Cl5 Cl 0.792(3) 0.7250(19) -0.0701(16) 0.173(4) Uiso 0.188(7) 1 d PD C 3
Cl6 Cl 0.701(3) 0.6897(19) 0.0401(16) 0.173(4) Uiso 0.188(7) 1 d PD C 3
C53 C 0.862(6) 0.632(2) -0.062(4) 0.137(15) Uiso 0.145(6) 1 d PD D 4
Cl7 Cl 0.776(4) 0.668(2) -0.018(3) 0.173(4) Uiso 0.145(6) 1 d PD D 4
Cl8 Cl 0.872(4) 0.5524(18) -0.048(2) 0.173(4) Uiso 0.145(6) 1 d PD D 4

loop_
_atom_site_aniso_label
_atom_site_aniso_U_11
_atom_site_aniso_U_22
_atom_site_aniso_U_33
_atom_site_aniso_U_23
_atom_site_aniso_U_13
_atom_site_aniso_U_12
Tl 0.02617(19) 0.01992(17) 0.0293(2) 0.00047(16) 0.00308(14) 0.00017(15)
Rh1 0.0206(4) 0.0194(4) 0.0284(4) 0.0001(3) 0.0045(3) -0.0015(3)
Rh2 0.0263(4) 0.0230(4) 0.0344(4) 0.0071(3) 0.0059(3) 0.0002(3)
Rh3 0.0209(4) 0.0208(3) 0.0286(4) 0.0009(3) 0.0055(3) 0.0018(3)
Rh4 0.0264(4) 0.0255(4) 0.0326(4) -0.0068(3) 0.0042(3) 0.0013(3)
S1 0.0243(13) 0.0221(11) 0.0324(14) 0.0006(10) 0.0049(10) 0.0011(9)
S2 0.0255(13) 0.0254(12) 0.0324(14) -0.0024(10) 0.0072(11) 0.0028(10)
S3 0.0248(13) 0.0243(12) 0.0329(14) 0.0020(10) 0.0068(11) -0.0041(9)
S4 0.0217(13) 0.0247(12) 0.0313(13) -0.0050(10) 0.0053(10) -0.0008(9)
N1 0.019(4) 0.020(4) 0.035(5) 0.003(3) 0.005(4) -0.002(3)
N2 0.019(4) 0.021(4) 0.031(5) 0.000(3) 0.006(3) -0.004(3)
C1 0.019(5) 0.025(5) 0.030(5) -0.001(4) 0.009(4) 0.000(4)
C2 0.049(7) 0.025(5) 0.044(7) 0.011(5) 0.005(5) 0.011(5)
C3 0.058(8) 0.021(5) 0.046(7) 0.004(5) 0.004(6) 0.008(5)
C4 0.043(7) 0.029(5) 0.046(7) -0.007(5) 0.012(5) 0.001(5)
C5 0.019(5) 0.026(5) 0.033(5) -0.002(4) 0.007(4) 0.000(4)
C6 0.026(5) 0.021(5) 0.037(6) -0.001(4) 0.009(4) -0.007(4)
C7 0.043(7) 0.024(5) 0.043(7) 0.013(5) 0.002(5) 0.000(5)
C8 0.068(8) 0.025(5) 0.048(7) 0.000(5) 0.002(6) -0.013(5)
C9 0.043(7) 0.030(5) 0.052(7) -0.007(5) 0.004(6) -0.011(5)
C10 0.025(5) 0.031(5) 0.038(6) -0.002(4) 0.010(5) -0.001(4)
C11 0.022(5) 0.022(5) 0.042(6) -0.014(4) 0.012(4) -0.014(4)
C12 0.030(5) 0.018(4) 0.032(6) -0.003(4) 0.011(4) 0.005(4)
C13 0.037(6) 0.020(5) 0.044(6) -0.001(4) 0.010(5) -0.003(4)
C14 0.037(6) 0.021(5) 0.051(7) 0.004(5) 0.011(5) -0.011(4)
C15 0.030(6) 0.026(5) 0.053(7) -0.007(5) 0.019(5) -0.011(4)
C16 0.029(6) 0.028(5) 0.041(6) -0.005(5) 0.010(5) -0.003(4)
C17 0.031(6) 0.035(5) 0.041(6) -0.012(5) -0.004(5) -0.004(5)
C18 0.045(7) 0.038(6) 0.039(6) -0.006(5) 0.007(5) -0.004(5)
C19 0.048(7) 0.041(6) 0.042(7) 0.020(5) 0.016(6) 0.010(5)
C20 0.043(7) 0.042(6) 0.030(6) 0.004(5) 0.010(5) 0.005(5)
C21 0.068(9) 0.058(8) 0.031(6) 0.003(6) 0.003(6) -0.006(6)
C22 0.053(9) 0.083(10) 0.053(8) 0.007(7) -0.006(7) -0.012(7)
C23 0.036(7) 0.042(6) 0.047(7) 0.012(5) -0.002(5) 0.000(5)
C24 0.032(6) 0.047(7) 0.054(7) 0.021(6) 0.014(5) 0.012(5)
C25 0.067(10) 0.047(8) 0.092(11) 0.028(7) 0.016(8) 0.009(7)
C26 0.091(11) 0.033(6) 0.059(9) 0.014(6) 0.023(8) 0.012(6)
C27 0.025(5) 0.024(5) 0.045(6) 0.006(4) 0.017(5) 0.006(4)
C28 0.028(6) 0.032(5) 0.035(6) 0.011(5) 0.009(5) 0.000(4)
C29 0.040(7) 0.040(6) 0.041(7) 0.016(5) 0.006(5) 0.003(5)
C30 0.043(7) 0.043(6) 0.036(6) 0.013(5) 0.016(5) 0.003(5)
C31 0.028(6) 0.031(5) 0.047(7) 0.018(5) 0.019(5) 0.013(4)
C32 0.024(5) 0.024(5) 0.038(6) 0.004(4) -0.001(4) -0.010(4)
C33 0.029(6) 0.025(5) 0.059(7) 0.000(5) 0.009(5) -0.007(4)
C34 0.040(6) 0.023(5) 0.050(7) -0.007(5) 0.021(5) 0.006(4)
C35 0.033(6) 0.037(6) 0.062(8) -0.014(6) 0.012(6) -0.006(5)
C36 0.022(6) 0.065(8) 0.052(8) -0.012(6) -0.002(5) 0.003(5)
C37 0.065(11) 0.156(17) 0.059(10) 0.019(10) -0.017(8) 0.037(11)
C38 0.071(10) 0.079(10) 0.048(8) -0.002(7) -0.001(7) 0.007(8)
C39 0.044(7) 0.045(7) 0.039(7) -0.006(5) 0.007(5) -0.001(5)
C40 0.034(6) 0.052(7) 0.051(7) -0.021(6) 0.010(5) 0.011(5)
C41 0.084(11) 0.049(8) 0.102(12) -0.037(8) 0.049(9) -0.020(7)
C42 0.065(10) 0.071(10) 0.129(15) -0.064(10) 0.033(10) -0.024(8)
P 0.074(3) 0.055(2) 0.048(2) -0.0135(17) 0.0092(18) -0.0132(18)
=461 0.142(9) 0.073(6) 0.094(7) 0.009(5) 0.014(6) -0.015(6)
=462 0.107(7) 0.116(7) 0.070(6) -0.043(5) 0.030(5) -0.014(6)
=463 0.074(6) 0.103(7) 0.118(8) -0.014(6) -0.010(6) -0.015(5)
=464 0.140(10) 0.064(6) 0.139(9) 0.019(6) 0.000(7) 0.001(6)
=465 0.072(7) 0.183(11) 0.094(7) -0.032(7) 0.016(5) -0.040(7)
=466 0.134(9) 0.149(9) 0.081(7) -0.069(7) 0.027(6) -0.013(7)

loop_
_atom_type_symbol
_atom_type_description
_atom_type_scat_dispersion_real
_atom_type_scat_dispersion_imag
_atom_type_scat_source
C C 0.0033 0.0016 'International Tables Vol C Tables 4.2.6.8 and 6.1.1.4'
H H 0.0000 0.0000 'International Tables Vol C Tables 4.2.6.8 and 6.1.1.4'
N N 0.0061 0.0033 'International Tables Vol C Tables 4.2.6.8 and 6.1.1.4'
F F 0.0171 0.0103 'International Tables Vol C Tables 4.2.6.8 and 6.1.1.4'
P P 0.1023 0.0942 'International Tables Vol C Tables 4.2.6.8 and 6.1.1.4'
S S 0.1246 0.1234 'International Tables Vol C Tables 4.2.6.8 and 6.1.1.4'
Rh Rh -1.1178 0.9187 'International Tables Vol C Tables 4.2.6.8 and 6.1.1.4'
Tl Tl -2.8358 9.6688 'International Tables Vol C Tables 4.2.6.8 and 6.1.1.4'
Cl Cl 0.1484 0.1585 'International Tables Vol C Tables 4.2.6.8 and 6.1.1.4'

loop_
_geom_angle_atom_site_label_1
_geom_angle_atom_site_label_2
_geom_angle_atom_site_label_3
_geom_angle
_geom_angle_site_symmetry_1
_geom_angle_site_symmetry_3
_geom_angle_publ_flag
N2 Tl N1 71.1(2) . . ?
N2 Tl Rh1 87.54(17) . . ?
N1 Tl Rh1 88.48(17) . . ?
N2 Tl Rh3 88.06(17) . . ?
N1 Tl Rh3 87.34(17) . . ?
Rh1 Tl Rh3 174.72(2) . . ?
C11 Rh1 C12 37.6(3) . . ?
C11 Rh1 C16 81.2(3) . . ?
C12 Rh1 C16 88.3(4) . . ?
C11 Rh1 C15 96.5(3) . . ?
C12 Rh1 C15 80.6(4) . . ?
C16 Rh1 C15 36.7(4) . . ?
C11 Rh1 S3 85.2(2) . . ?
C12 Rh1 S3 99.8(2) . . ?
C16 Rh1 S3 145.5(3) . . ?
C15 Rh1 S3 177.6(3) . . ?
C11 Rh1 S1 152.3(3) . . ?
C12 Rh1 S1 169.2(2) . . ?
C16 Rh1 S1 90.2(3) . . ?
C15 Rh1 S1 91.9(3) . . ?
S3 Rh1 S1 87.40(8) . . ?
C11 Rh1 Tl 117.8(3) . . ?
C12 Rh1 Tl 83.3(3) . . ?
C16 Rh1 Tl 124.6(3) . . ?
C15 Rh1 Tl 88.1(3) . . ?
S3 Rh1 Tl 89.69(6) . . ?
S1 Rh1 Tl 88.75(6) . . ?
C11 Rh1 Rh2 103.3(3) . . ?
C12 Rh1 Rh2 138.4(2) . . ?
C16 Rh1 Rh2 100.6(3) . . ?
C15 Rh1 Rh2 128.7(3) . . ?
S3 Rh1 Rh2 52.26(6) . . ?
S1 Rh1 Rh2 52.30(6) . . ?
Tl Rh1 Rh2 121.11(3) . . ?
C19 Rh2 C24 82.1(4) . . ?
C19 Rh2 C23 96.7(4) . . ?
C24 Rh2 C23 36.9(4) . . ?
C19 Rh2 C20 37.6(4) . . ?
C24 Rh2 C20 90.8(4) . . ?
C23 Rh2 C20 82.1(4) . . ?
C19 Rh2 S3 91.9(3) . . ?
C24 Rh2 S3 167.7(3) . . ?
C23 Rh2 S3 155.3(3) . . ?
C20 Rh2 S3 91.0(3) . . ?
C19 Rh2 S1 168.1(3) . . ?
C24 Rh2 S1 96.7(3) . . ?
C23 Rh2 S1 89.2(3) . . ?
C20 Rh2 S1 154.1(3) . . ?
S3 Rh2 S1 86.88(8) . . ?
C19 Rh2 Rh1 134.3(3) . . ?
C24 Rh2 Rh1 138.4(3) . . ?
C23 Rh2 Rh1 107.8(3) . . ?
C20 Rh2 Rh1 107.8(3) . . ?
S3 Rh2 Rh1 51.84(6) . . ?
S1 Rh2 Rh1 52.00(6) . . ?
C31 Rh3 C32 37.4(4) . . ?
C31 Rh3 C27 96.1(3) . . ?
C32 Rh3 C27 80.9(4) . . ?
C31 Rh3 C28 80.8(3) . . ?
C32 Rh3 C28 88.2(4) . . ?
C27 Rh3 C28 36.1(4) . . ?
C31 Rh3 S2 86.0(3) . . ?
C32 Rh3 S2 99.5(3) . . ?
C27 Rh3 S2 176.9(3) . . ?
C28 Rh3 S2 146.8(3) . . ?
C31 Rh3 S4 151.6(3) . . ?
C32 Rh3 S4 170.0(3) . . ?
C27 Rh3 S4 91.9(2) . . ?
C28 Rh3 S4 90.1(3) . . ?
S2 Rh3 S4 87.24(8) . . ?
C31 Rh3 Tl 118.4(3) . . ?
C32 Rh3 Tl 83.6(3) . . ?
C27 Rh3 Tl 87.2(3) . . ?
C28 Rh3 Tl 123.2(3) . . ?
S2 Rh3 Tl 89.83(7) . . ?
S4 Rh3 Tl 89.11(6) . . ?
C31 Rh3 Rh4 103.4(3) . . ?
C32 Rh3 Rh4 137.9(3) . . ?
C27 Rh3 Rh4 129.2(3) . . ?
C28 Rh3 Rh4 101.7(3) . . ?
S2 Rh3 Rh4 52.14(6) . . ?
S4 Rh3 Rh4 52.02(6) . . ?
Tl Rh3 Rh4 121.17(3) . . ?
C40 Rh4 C35 81.3(4) . . ?
C40 Rh4 C39 36.9(4) . . ?
C35 Rh4 C39 93.4(5) . . ?
C40 Rh4 C36 93.3(4) . . ?
C35 Rh4 C36 37.2(4) . . ?
C39 Rh4 C36 82.2(4) . . ?
C40 Rh4 S4 167.9(3) . . ?
C35 Rh4 S4 95.3(3) . . ?
C39 Rh4 S4 155.1(3) . . ?
C36 Rh4 S4 90.8(3) . . ?
C40 Rh4 S2 94.0(3) . . ?
C35 Rh4 S2 166.1(3) . . ?
C39 Rh4 S2 90.5(3) . . ?
C36 Rh4 S2 156.7(3) . . ?
S4 Rh4 S2 86.59(8) . . ?
C40 Rh4 Rh3 136.3(3) . . ?
C35 Rh4 Rh3 138.3(3) . . ?
C39 Rh4 Rh3 108.5(3) . . ?
C36 Rh4 Rh3 110.0(3) . . ?
S4 Rh4 Rh3 51.68(6) . . ?
S2 Rh4 Rh3 51.61(6) . . ?
C1 S1 Rh1 113.7(3) . . ?
C1 S1 Rh2 107.0(3) . . ?
Rh1 S1 Rh2 75.70(7) . . ?
C5 S2 Rh3 114.7(3) . . ?
C5 S2 Rh4 110.5(3) . . ?
Rh3 S2 Rh4 76.25(8) . . ?
C6 S3 Rh1 114.2(3) . . ?
C6 S3 Rh2 110.3(3) . . ?
Rh1 S3 Rh2 75.89(7) . . ?
C10 S4 Rh3 113.4(3) . . ?
C10 S4 Rh4 106.9(3) . . ?
Rh3 S4 Rh4 76.30(7) . . ?
C5 N1 C1 119.1(8) . . ?
C5 N1 Tl 117.4(6) . . ?
C1 N1 Tl 115.3(6) . . ?
C6 N2 C10 119.0(8) . . ?
C6 N2 Tl 117.0(6) . . ?
C10 N2 Tl 115.6(6) . . ?
N1 C1 C2 121.5(9) . . ?
N1 C1 S1 117.6(6) . . ?
C2 C1 S1 120.4(8) . . ?
C3 C2 C1 119.1(9) . . ?
C2 C3 C4 118.9(9) . . ?
C5 C4 C3 118.7(10) . . ?
N1 C5 C4 122.5(9) . . ?
N1 C5 S2 116.8(7) . . ?
C4 C5 S2 120.5(8) . . ?
N2 C6 C7 123.5(9) . . ?
N2 C6 S3 117.0(7) . . ?
C7 C6 S3 119.1(8) . . ?
C8 C7 C6 117.0(10) . . ?
C7 C8 C9 120.7(10) . . ?
C8 C9 C10 118.4(10) . . ?
N2 C10 C9 121.3(9) . . ?
N2 C10 S4 117.7(7) . . ?
C9 C10 S4 120.9(8) . . ?
C12 C11 C18 125.9(8) . . ?
C12 C11 Rh1 71.4(5) . . ?
C18 C11 Rh1 108.5(6) . . ?
C11 C12 C13 124.3(9) . . ?
C11 C12 Rh1 71.0(5) . . ?
C13 C12 Rh1 113.4(6) . . ?
C12 C13 C14 114.0(7) . . ?
C15 C14 C13 113.1(8) . . ?
C16 C15 C14 124.7(9) . . ?
C16 C15 Rh1 71.0(6) . . ?
C14 C15 Rh1 110.3(6) . . ?
C15 C16 C17 123.9(9) . . ?
C15 C16 Rh1 72.3(6) . . ?
C17 C16 Rh1 111.7(6) . . ?
C16 C17 C18 113.7(8) . . ?
C11 C18 C17 112.9(9) . . ?
C20 C19 C26 125.1(11) . . ?
C20 C19 Rh2 71.9(6) . . ?
C26 C19 Rh2 110.3(7) . . ?
C19 C20 C21 123.3(10) . . ?
C19 C20 Rh2 70.5(6) . . ?
C21 C20 Rh2 112.1(7) . . ?
C20 C21 C22 113.3(9) . . ?
C23 C22 C21 114.8(10) . . ?
C24 C23 C22 126.3(11) . . ?
C24 C23 Rh2 71.5(6) . . ?
C22 C23 Rh2 109.2(8) . . ?
C23 C24 C25 124.1(11) . . ?
C23 C24 Rh2 71.6(6) . . ?
C25 C24 Rh2 112.1(8) . . ?
C26 C25 C24 113.7(10) . . ?
C25 C26 C19 114.6(10) . . ?
C28 C27 C34 124.4(9) . . ?
C28 C27 Rh3 72.0(6) . . ?
C34 C27 Rh3 111.1(6) . . ?
C27 C28 C29 123.5(9) . . ?
C27 C28 Rh3 71.9(5) . . ?
C29 C28 Rh3 111.2(6) . . ?
C30 C29 C28 113.0(8) . . ?
C31 C30 C29 113.7(9) . . ?
C32 C31 C30 125.7(9) . . ?
C32 C31 Rh3 72.1(5) . . ?
C30 C31 Rh3 109.7(6) . . ?
C31 C32 C33 125.0(9) . . ?
C31 C32 Rh3 70.4(5) . . ?
C33 C32 Rh3 113.1(6) . . ?
C34 C33 C32 113.8(7) . . ?
C27 C34 C33 113.5(8) . . ?
C36 C35 C42 125.8(13) . . ?
C36 C35 Rh4 71.8(6) . . ?
C42 C35 Rh4 111.1(8) . . ?
C35 C36 C37 123.7(13) . . ?
C35 C36 Rh4 71.0(6) . . ?
C37 C36 Rh4 111.2(9) . . ?
C36 C37 C38 116.8(11) . . ?
C39 C38 C37 116.7(11) . . ?
C40 C39 C38 123.3(11) . . ?
C40 C39 Rh4 71.0(7) . . ?
C38 C39 Rh4 110.6(8) . . ?
C39 C40 C41 127.3(12) . . ?
C39 C40 Rh4 72.0(6) . . ?
C41 C40 Rh4 111.9(8) . . ?
C42 C41 C40 115.9(10) . . ?
C41 C42 C35 116.5(11) . . ?
=464 P F5 91.3(6) . . ?
=464 P F6 91.5(6) . . ?
=465 P F6 93.3(6) . . ?
=464 P F2 87.3(6) . . ?
=465 P F2 88.8(5) . . ?
=466 P F2 177.5(6) . . ?
=464 P F1 176.9(6) . . ?
=465 P F1 91.8(6) . . ?
=466 P F1 88.7(6) . . ?
=462 P F1 92.4(6) . . ?
=464 P F3 88.3(6) . . ?
=465 P F3 179.6(7) . . ?
=466 P F3 86.7(6) . . ?
=462 P F3 91.2(5) . . ?
=461 P F3 88.6(6) . . ?
Cl1 C50 Cl2 111.9(3) . . ?
Cl3 C51 Cl4 112.1(3) . . ?
Cl5 C52 Cl6 112.2(3) . . ?
Cl7 C53 Cl8 112.4(3) . . ?

loop_
_geom_bond_atom_site_label_1
_geom_bond_atom_site_label_2
_geom_bond_distance
_geom_bond_site_symmetry_2
_geom_bond_publ_flag
Tl N2 2.605(7) . ?
Tl N1 2.611(7) . ?
Tl Rh1 2.7686(9) . ?
Tl Rh3 2.7706(9) . ?
Rh1 C11 2.175(9) . ?
Rh1 C12 2.179(8) . ?
Rh1 C16 2.182(10) . ?
Rh1 C15 2.199(9) . ?
Rh1 S3 2.373(2) . ?
Rh1 S1 2.381(2) . ?
Rh1 Rh2 2.9272(11) . ?
Rh2 C19 2.134(10) . ?
Rh2 C24 2.136(10) . ?
Rh2 C23 2.138(11) . ?
Rh2 C20 2.152(10) . ?
Rh2 S3 2.387(3) . ?
Rh2 S1 2.390(2) . ?
Rh3 C31 2.160(9) . ?
Rh3 C32 2.182(8) . ?
Rh3 C27 2.194(9) . ?
Rh3 C28 2.195(10) . ?
Rh3 S2 2.370(2) . ?
Rh3 S4 2.371(2) . ?
Rh3 Rh4 2.9364(11) . ?
Rh4 C40 2.132(10) . ?
Rh4 C35 2.139(10) . ?
Rh4 C39 2.144(11) . ?
Rh4 C36 2.149(10) . ?
Rh4 S4 2.382(2) . ?
Rh4 S2 2.387(3) . ?
S1 C1 1.780(9) . ?
S2 C5 1.789(9) . ?
S3 C6 1.788(10) . ?
S4 C10 1.780(10) . ?
N1 C5 1.331(11) . ?
N1 C1 1.357(11) . ?
N2 C6 1.329(12) . ?
N2 C10 1.351(12) . ?
C1 C2 1.388(13) . ?
C2 C3 1.384(15) . ?
C3 C4 1.395(14) . ?
C4 C5 1.386(13) . ?
C6 C7 1.398(13) . ?
C7 C8 1.375(14) . ?
C8 C9 1.391(15) . ?
C9 C10 1.395(13) . ?
C11 C12 1.403(13) . ?
C11 C18 1.512(14) . ?
C12 C13 1.516(12) . ?
C13 C14 1.535(13) . ?
C14 C15 1.520(13) . ?
C15 C16 1.378(14) . ?
C16 C17 1.511(13) . ?
C17 C18 1.519(14) . ?
C19 C20 1.381(15) . ?
C19 C26 1.525(15) . ?
C20 C21 1.510(15) . ?
C21 C22 1.510(17) . ?
C22 C23 1.504(16) . ?
C23 C24 1.351(15) . ?
C24 C25 1.551(15) . ?
C25 C26 1.484(18) . ?
C27 C28 1.362(14) . ?
C27 C34 1.522(13) . ?
C28 C29 1.528(13) . ?
C29 C30 1.512(14) . ?
C30 C31 1.490(14) . ?
C31 C32 1.394(14) . ?
C32 C33 1.546(13) . ?
C33 C34 1.545(13) . ?
C35 C36 1.367(16) . ?
C35 C42 1.507(15) . ?
C36 C37 1.467(18) . ?
C37 C38 1.49(2) . ?
C38 C39 1.489(16) . ?
C39 C40 1.354(15) . ?
C40 C41 1.496(16) . ?
C41 C42 1.457(17) . ?
P F4 1.575(9) . ?
P F5 1.580(10) . ?
P F6 1.581(9) . ?
P F2 1.582(8) . ?
P F1 1.583(9) . ?
P F3 1.601(9) . ?
C50 Cl1 1.718(2) . ?
C50 Cl2 1.718(2) . ?
C51 Cl3 1.718(2) . ?
C51 Cl4 1.718(2) . ?
C52 Cl5 1.718(2) . ?
C52 Cl6 1.718(2) . ?
C53 Cl7 1.718(2) . ?
C53 Cl8 1.718(2) . ?

loop_
_geom_torsion_atom_site_label_1
_geom_torsion_atom_site_label_2
_geom_torsion_atom_site_label_3
_geom_torsion_atom_site_label_4
_geom_torsion
_geom_torsion_site_symmetry_1
_geom_torsion_site_symmetry_2
_geom_torsion_site_symmetry_3
_geom_torsion_site_symmetry_4
_geom_torsion_publ_flag
N2 Tl Rh1 C11 90.8(3) . . . . ?
N1 Tl Rh1 C11 161.9(3) . . . . ?
Rh3 Tl Rh1 C11 124.3(4) . . . . ?
N2 Tl Rh1 C12 106.3(3) . . . . ?
N1 Tl Rh1 C12 177.5(3) . . . . ?
Rh3 Tl Rh1 C12 139.9(4) . . . . ?
N2 Tl Rh1 C16 -170.4(3) . . . . ?
N1 Tl Rh1 C16 -99.3(3) . . . . ?
Rh3 Tl Rh1 C16 -136.9(4) . . . . ?
N2 Tl Rh1 C15 -172.9(3) . . . . ?
N1 Tl Rh1 C15 -101.8(3) . . . . ?
Rh3 Tl Rh1 C15 -139.4(4) . . . . ?
N2 Tl Rh1 S3 6.42(17) . . . . ?
N1 Tl Rh1 S3 77.53(16) . . . . ?
Rh3 Tl Rh1 S3 40.0(3) . . . . ?
N2 Tl Rh1 S1 -80.99(17) . . . . ?
N1 Tl Rh1 S1 -9.88(16) . . . . ?
Rh3 Tl Rh1 S1 -47.5(3) . . . . ?
N2 Tl Rh1 Rh2 -37.67(16) . . . . ?
N1 Tl Rh1 Rh2 33.43(16) . . . . ?
Rh3 Tl Rh1 Rh2 -4.1(3) . . . . ?
C11 Rh1 Rh2 C19 -28.1(5) . . . . ?
C12 Rh1 Rh2 C19 -11.9(6) . . . . ?
C16 Rh1 Rh2 C19 -111.4(5) . . . . ?
C15 Rh1 Rh2 C19 -137.8(6) . . . . ?
S3 Rh1 Rh2 C19 44.9(5) . . . . ?
S1 Rh1 Rh2 C19 166.6(5) . . . . ?
Tl Rh1 Rh2 C19 106.5(5) . . . . ?
C11 Rh1 Rh2 C24 116.4(6) . . . . ?
C12 Rh1 Rh2 C24 132.5(6) . . . . ?
C16 Rh1 Rh2 C24 33.0(6) . . . . ?
C15 Rh1 Rh2 C24 6.6(6) . . . . ?
S3 Rh1 Rh2 C24 -170.7(5) . . . . ?
S1 Rh1 Rh2 C24 -48.9(5) . . . . ?
Tl Rh1 Rh2 C24 -109.0(5) . . . . ?
C11 Rh1 Rh2 C23 91.0(4) . . . . ?
C12 Rh1 Rh2 C23 107.2(5) . . . . ?
C16 Rh1 Rh2 C23 7.7(4) . . . . ?
C15 Rh1 Rh2 C23 -18.7(5) . . . . ?
S3 Rh1 Rh2 C23 164.0(3) . . . . ?
S1 Rh1 Rh2 C23 -74.3(3) . . . . ?
Tl Rh1 Rh2 C23 -134.4(3) . . . . ?
C11 Rh1 Rh2 C20 3.8(4) . . . . ?
C12 Rh1 Rh2 C20 20.0(5) . . . . ?
C16 Rh1 Rh2 C20 -79.5(4) . . . . ?
C15 Rh1 Rh2 C20 -105.9(5) . . . . ?
S3 Rh1 Rh2 C20 76.8(3) . . . . ?
S1 Rh1 Rh2 C20 -161.5(3) . . . . ?
Tl Rh1 Rh2 C20 138.4(3) . . . . ?
C11 Rh1 Rh2 S3 -73.0(3) . . . . ?
C12 Rh1 Rh2 S3 -56.8(4) . . . . ?
C16 Rh1 Rh2 S3 -156.3(3) . . . . ?
C15 Rh1 Rh2 S3 177.3(4) . . . . ?
S1 Rh1 Rh2 S3 121.72(11) . . . . ?
Tl Rh1 Rh2 S3 61.63(8) . . . . ?
C11 Rh1 Rh2 S1 165.3(3) . . . . ?
C12 Rh1 Rh2 S1 -178.5(4) . . . . ?
C16 Rh1 Rh2 S1 82.0(3) . . . . ?
C15 Rh1 Rh2 S1 55.5(4) . . . . ?
S3 Rh1 Rh2 S1 -121.72(11) . . . . ?
Tl Rh1 Rh2 S1 -60.09(8) . . . . ?
N2 Tl Rh3 C31 162.8(3) . . . . ?
N1 Tl Rh3 C31 91.7(3) . . . . ?
Rh1 Tl Rh3 C31 129.3(4) . . . . ?
N2 Tl Rh3 C32 177.0(3) . . . . ?
N1 Tl Rh3 C32 105.9(3) . . . . ?
Rh1 Tl Rh3 C32 143.5(4) . . . . ?
N2 Tl Rh3 C27 -101.8(3) . . . . ?
N1 Tl Rh3 C27 -172.9(3) . . . . ?
Rh1 Tl Rh3 C27 -135.3(4) . . . . ?
N2 Tl Rh3 C28 -99.3(3) . . . . ?
N1 Tl Rh3 C28 -170.4(3) . . . . ?
Rh1 Tl Rh3 C28 -132.8(4) . . . . ?
N2 Tl Rh3 S2 77.46(17) . . . . ?
N1 Tl Rh3 S2 6.34(16) . . . . ?
Rh1 Tl Rh3 S2 43.9(3) . . . . ?
N2 Tl Rh3 S4 -9.78(17) . . . . ?
N1 Tl Rh3 S4 -80.91(16) . . . . ?
Rh1 Tl Rh3 S4 -43.3(3) . . . . ?
N2 Tl Rh3 Rh4 33.44(16) . . . . ?
N1 Tl Rh3 Rh4 -37.69(16) . . . . ?
Rh1 Tl Rh3 Rh4 -0.1(3) . . . . ?
C31 Rh3 Rh4 C40 -28.3(5) . . . . ?
C32 Rh3 Rh4 C40 -11.0(6) . . . . ?
C27 Rh3 Rh4 C40 -137.9(6) . . . . ?
C28 Rh3 Rh4 C40 -111.5(5) . . . . ?
S2 Rh3 Rh4 C40 45.7(5) . . . . ?
S4 Rh3 Rh4 C40 167.7(5) . . . . ?
Tl Rh3 Rh4 C40 107.4(5) . . . . ?
C31 Rh3 Rh4 C35 119.5(6) . . . . ?
C32 Rh3 Rh4 C35 136.8(6) . . . . ?
C27 Rh3 Rh4 C35 9.9(6) . . . . ?
C28 Rh3 Rh4 C35 36.3(6) . . . . ?
S2 Rh3 Rh4 C35 -166.6(5) . . . . ?
S4 Rh3 Rh4 C35 -44.6(5) . . . . ?
Tl Rh3 Rh4 C35 -104.9(5) . . . . ?
C31 Rh3 Rh4 C39 1.4(4) . . . . ?
C32 Rh3 Rh4 C39 18.6(5) . . . . ?
C27 Rh3 Rh4 C39 -108.3(5) . . . . ?
C28 Rh3 Rh4 C39 -81.9(4) . . . . ?
S2 Rh3 Rh4 C39 75.3(3) . . . . ?
S4 Rh3 Rh4 C39 -162.7(3) . . . . ?
Tl Rh3 Rh4 C39 137.0(3) . . . . ?
C31 Rh3 Rh4 C36 89.6(4) . . . . ?
C32 Rh3 Rh4 C36 106.9(5) . . . . ?
C27 Rh3 Rh4 C36 -20.0(5) . . . . ?
C28 Rh3 Rh4 C36 6.4(4) . . . . ?
S2 Rh3 Rh4 C36 163.6(4) . . . . ?
S4 Rh3 Rh4 C36 -74.5(4) . . . . ?
Tl Rh3 Rh4 C36 -134.8(4) . . . . ?
C31 Rh3 Rh4 S4 164.1(3) . . . . ?
C32 Rh3 Rh4 S4 -178.6(4) . . . . ?
C27 Rh3 Rh4 S4 54.4(3) . . . . ?
C28 Rh3 Rh4 S4 80.8(3) . . . . ?
S2 Rh3 Rh4 S4 -121.98(11) . . . . ?
Tl Rh3 Rh4 S4 -60.31(8) . . . . ?
C31 Rh3 Rh4 S2 -74.0(3) . . . . ?
C32 Rh3 Rh4 S2 -56.7(4) . . . . ?
C27 Rh3 Rh4 S2 176.4(3) . . . . ?
C28 Rh3 Rh4 S2 -157.2(3) . . . . ?
S4 Rh3 Rh4 S2 121.98(11) . . . . ?
Tl Rh3 Rh4 S2 61.67(8) . . . . ?
C11 Rh1 S1 C1 -134.7(6) . . . . ?
C12 Rh1 S1 C1 72.2(14) . . . . ?
C16 Rh1 S1 C1 154.1(4) . . . . ?
C15 Rh1 S1 C1 117.5(4) . . . . ?
S3 Rh1 S1 C1 -60.3(3) . . . . ?
Tl Rh1 S1 C1 29.5(3) . . . . ?
Rh2 Rh1 S1 C1 -102.6(3) . . . . ?
C11 Rh1 S1 Rh2 -32.1(5) . . . . ?
C12 Rh1 S1 Rh2 174.8(14) . . . . ?
C16 Rh1 S1 Rh2 -103.3(3) . . . . ?
C15 Rh1 S1 Rh2 -139.9(3) . . . . ?
S3 Rh1 S1 Rh2 42.33(8) . . . . ?
Tl Rh1 S1 Rh2 132.07(5) . . . . ?
C19 Rh2 S1 C1 -15.5(15) . . . . ?
C24 Rh2 S1 C1 -99.4(4) . . . . ?
C23 Rh2 S1 C1 -135.5(4) . . . . ?
C20 Rh2 S1 C1 154.7(7) . . . . ?
S3 Rh2 S1 C1 68.8(3) . . . . ?
Rh1 Rh2 S1 C1 110.9(3) . . . . ?
C19 Rh2 S1 Rh1 -126.4(15) . . . . ?
C24 Rh2 S1 Rh1 149.7(3) . . . . ?
C23 Rh2 S1 Rh1 113.6(3) . . . . ?
C20 Rh2 S1 Rh1 43.8(7) . . . . ?
S3 Rh2 S1 Rh1 -42.05(7) . . . . ?
C31 Rh3 S2 C5 -143.1(4) . . . . ?
C32 Rh3 S2 C5 -108.0(4) . . . . ?
C27 Rh3 S2 C5 -10(5) . . . . ?
C28 Rh3 S2 C5 150.5(5) . . . . ?
S4 Rh3 S2 C5 64.5(3) . . . . ?
Tl Rh3 S2 C5 -24.6(3) . . . . ?
Rh4 Rh3 S2 C5 106.5(3) . . . . ?
C31 Rh3 S2 Rh4 110.4(3) . . . . ?
C32 Rh3 S2 Rh4 145.4(3) . . . . ?
C27 Rh3 S2 Rh4 -117(5) . . . . ?
C28 Rh3 S2 Rh4 43.9(5) . . . . ?
S4 Rh3 S2 Rh4 -42.02(8) . . . . ?
Tl Rh3 S2 Rh4 -131.14(5) . . . . ?
C40 Rh4 S2 C5 98.2(5) . . . . ?
C35 Rh4 S2 C5 28.5(14) . . . . ?
C39 Rh4 S2 C5 135.0(4) . . . . ?
C36 Rh4 S2 C5 -153.9(9) . . . . ?
S4 Rh4 S2 C5 -69.7(3) . . . . ?
Rh3 Rh4 S2 C5 -111.6(3) . . . . ?
C40 Rh4 S2 Rh3 -150.3(3) . . . . ?
C35 Rh4 S2 Rh3 140.0(13) . . . . ?
C39 Rh4 S2 Rh3 -113.5(3) . . . . ?
C36 Rh4 S2 Rh3 -42.3(8) . . . . ?
S4 Rh4 S2 Rh3 41.81(7) . . . . ?
C11 Rh1 S3 C6 -142.8(4) . . . . ?
C12 Rh1 S3 C6 -108.1(4) . . . . ?
C16 Rh1 S3 C6 150.5(6) . . . . ?
C15 Rh1 S3 C6 -9(7) . . . . ?
S1 Rh1 S3 C6 63.8(4) . . . . ?
Tl Rh1 S3 C6 -24.9(3) . . . . ?
Rh2 Rh1 S3 C6 106.2(4) . . . . ?
C11 Rh1 S3 Rh2 111.0(3) . . . . ?
C12 Rh1 S3 Rh2 145.7(3) . . . . ?
C16 Rh1 S3 Rh2 44.3(5) . . . . ?
C15 Rh1 S3 Rh2 -115(6) . . . . ?
S1 Rh1 S3 Rh2 -42.35(8) . . . . ?
Tl Rh1 S3 Rh2 -131.12(5) . . . . ?
C19 Rh2 S3 C6 99.4(4) . . . . ?
C24 Rh2 S3 C6 38.7(15) . . . . ?
C23 Rh2 S3 C6 -149.9(8) . . . . ?
C20 Rh2 S3 C6 137.0(4) . . . . ?
S1 Rh2 S3 C6 -68.8(3) . . . . ?
Rh1 Rh2 S3 C6 -111.0(3) . . . . ?
C19 Rh2 S3 Rh1 -149.6(3) . . . . ?
C24 Rh2 S3 Rh1 149.7(14) . . . . ?
C23 Rh2 S3 Rh1 -39.0(7) . . . . ?
C20 Rh2 S3 Rh1 -112.0(3) . . . . ?
S1 Rh2 S3 Rh1 42.17(7) . . . . ?
C31 Rh3 S4 C10 -136.9(6) . . . . ?
C32 Rh3 S4 C10 72.0(16) . . . . ?
C27 Rh3 S4 C10 116.3(4) . . . . ?
C28 Rh3 S4 C10 152.4(4) . . . . ?
S2 Rh3 S4 C10 -60.7(3) . . . . ?
Tl Rh3 S4 C10 29.2(3) . . . . ?
Rh4 Rh3 S4 C10 -102.8(4) . . . . ?
C31 Rh3 S4 Rh4 -34.2(5) . . . . ?
C32 Rh3 S4 Rh4 174.8(15) . . . . ?
C27 Rh3 S4 Rh4 -140.9(3) . . . . ?
C28 Rh3 S4 Rh4 -104.8(3) . . . . ?
S2 Rh3 S4 Rh4 42.11(8) . . . . ?
Tl Rh3 S4 Rh4 131.98(5) . . . . ?
C40 Rh4 S4 C10 -24.4(16) . . . . ?
C35 Rh4 S4 C10 -97.3(5) . . . . ?
C39 Rh4 S4 C10 152.7(8) . . . . ?
C36 Rh4 S4 C10 -134.2(5) . . . . ?
S2 Rh4 S4 C10 68.9(3) . . . . ?
Rh3 Rh4 S4 C10 110.7(3) . . . . ?
C40 Rh4 S4 Rh3 -135.1(15) . . . . ?
C35 Rh4 S4 Rh3 152.1(3) . . . . ?
C39 Rh4 S4 Rh3 42.0(7) . . . . ?
C36 Rh4 S4 Rh3 115.1(3) . . . . ?
S2 Rh4 S4 Rh3 -41.76(7) . . . . ?
N2 Tl N1 C5 -72.7(6) . . . . ?
Rh1 Tl N1 C5 -160.6(6) . . . . ?
Rh3 Tl N1 C5 16.2(6) . . . . ?
N2 Tl N1 C1 75.5(6) . . . . ?
Rh1 Tl N1 C1 -12.4(6) . . . . ?
Rh3 Tl N1 C1 164.4(6) . . . . ?
N1 Tl N2 C6 -72.7(6) . . . . ?
Rh1 Tl N2 C6 16.5(6) . . . . ?
Rh3 Tl N2 C6 -160.6(6) . . . . ?
N1 Tl N2 C10 75.2(6) . . . . ?
Rh1 Tl N2 C10 164.5(6) . . . . ?
Rh3 Tl N2 C10 -12.6(6) . . . . ?
C5 N1 C1 C2 -2.7(13) . . . . ?
Tl N1 C1 C2 -150.4(8) . . . . ?
C5 N1 C1 S1 -174.5(6) . . . . ?
Tl N1 C1 S1 37.9(8) . . . . ?
Rh1 S1 C1 N1 -49.1(7) . . . . ?
Rh2 S1 C1 N1 -130.7(6) . . . . ?
Rh1 S1 C1 C2 139.0(7) . . . . ?
Rh2 S1 C1 C2 57.5(8) . . . . ?
N1 C1 C2 C3 4.1(15) . . . . ?
S1 C1 C2 C3 175.7(8) . . . . ?
C1 C2 C3 C4 -3.4(16) . . . . ?
C2 C3 C4 C5 1.4(16) . . . . ?
C1 N1 C5 C4 0.6(13) . . . . ?
Tl N1 C5 C4 147.6(8) . . . . ?
C1 N1 C5 S2 174.8(6) . . . . ?
Tl N1 C5 S2 -38.3(8) . . . . ?
C3 C4 C5 N1 0.0(15) . . . . ?
C3 C4 C5 S2 -173.9(8) . . . . ?
Rh3 S2 C5 N1 44.8(8) . . . . ?
Rh4 S2 C5 N1 128.6(6) . . . . ?
Rh3 S2 C5 C4 -140.9(7) . . . . ?
Rh4 S2 C5 C4 -57.1(8) . . . . ?
C10 N2 C6 C7 1.6(14) . . . . ?
Tl N2 C6 C7 148.4(8) . . . . ?
C10 N2 C6 S3 174.0(7) . . . . ?
Tl N2 C6 S3 -39.2(9) . . . . ?
Rh1 S3 C6 N2 45.8(8) . . . . ?
Rh2 S3 C6 N2 129.0(6) . . . . ?
Rh1 S3 C6 C7 -141.5(7) . . . . ?
Rh2 S3 C6 C7 -58.3(8) . . . . ?
N2 C6 C7 C8 -3.7(15) . . . . ?
S3 C6 C7 C8 -175.9(8) . . . . ?
C6 C7 C8 C9 3.4(17) . . . . ?
C7 C8 C9 C10 -1.3(17) . . . . ?
C6 N2 C10 C9 0.7(14) . . . . ?
Tl N2 C10 C9 -146.6(8) . . . . ?
C6 N2 C10 S4 -174.6(7) . . . . ?
Tl N2 C10 S4 38.1(9) . . . . ?
C8 C9 C10 N2 -0.8(15) . . . . ?
C8 C9 C10 S4 174.3(8) . . . . ?
Rh3 S4 C10 N2 -49.0(8) . . . . ?
Rh4 S4 C10 N2 -131.1(7) . . . . ?
Rh3 S4 C10 C9 135.7(8) . . . . ?
Rh4 S4 C10 C9 53.6(9) . . . . ?
C16 Rh1 C11 C12 -98.7(6) . . . . ?
C15 Rh1 C11 C12 -65.3(6) . . . . ?
S3 Rh1 C11 C12 113.0(5) . . . . ?
S1 Rh1 C11 C12 -172.0(5) . . . . ?
Tl Rh1 C11 C12 25.9(6) . . . . ?
Rh2 Rh1 C11 C12 162.4(5) . . . . ?
C12 Rh1 C11 C18 122.6(9) . . . . ?
C16 Rh1 C11 C18 23.9(7) . . . . ?
C15 Rh1 C11 C18 57.3(7) . . . . ?
S3 Rh1 C11 C18 -124.4(6) . . . . ?
S1 Rh1 C11 C18 -49.4(9) . . . . ?
Tl Rh1 C11 C18 148.6(6) . . . . ?
Rh2 Rh1 C11 C18 -75.0(6) . . . . ?
C18 C11 C12 C13 6.1(15) . . . . ?
Rh1 C11 C12 C13 105.9(9) . . . . ?
C18 C11 C12 Rh1 -99.8(9) . . . . ?
C16 Rh1 C12 C11 77.7(6) . . . . ?
C15 Rh1 C12 C11 113.8(6) . . . . ?
S3 Rh1 C12 C11 -68.6(5) . . . . ?
S1 Rh1 C12 C11 159.9(12) . . . . ?
Tl Rh1 C12 C11 -157.1(5) . . . . ?
Rh2 Rh1 C12 C11 -26.4(7) . . . . ?
C11 Rh1 C12 C13 -120.0(9) . . . . ?
C16 Rh1 C12 C13 -42.3(7) . . . . ?
C15 Rh1 C12 C13 -6.2(7) . . . . ?
S3 Rh1 C12 C13 171.4(7) . . . . ?
S1 Rh1 C12 C13 39.9(19) . . . . ?
Tl Rh1 C12 C13 82.9(7) . . . . ?
Rh2 Rh1 C12 C13 -146.4(5) . . . . ?
C11 C12 C13 C14 -92.3(11) . . . . ?
Rh1 C12 C13 C14 -9.9(11) . . . . ?
C12 C13 C14 C15 28.5(13) . . . . ?
C13 C14 C15 C16 47.7(13) . . . . ?
C13 C14 C15 Rh1 -32.7(11) . . . . ?
C11 Rh1 C15 C16 -65.7(6) . . . . ?
C12 Rh1 C15 C16 -99.9(6) . . . . ?
S3 Rh1 C15 C16 161(6) . . . . ?
S1 Rh1 C15 C16 87.8(6) . . . . ?
Tl Rh1 C15 C16 176.5(6) . . . . ?
Rh2 Rh1 C15 C16 47.1(7) . . . . ?
C11 Rh1 C15 C14 55.2(8) . . . . ?
C12 Rh1 C15 C14 21.1(7) . . . . ?
C16 Rh1 C15 C14 121.0(10) . . . . ?
S3 Rh1 C15 C14 -78(7) . . . . ?
S1 Rh1 C15 C14 -151.2(7) . . . . ?
Tl Rh1 C15 C14 -62.5(7) . . . . ?
Rh2 Rh1 C15 C14 168.0(6) . . . . ?
C14 C15 C16 C17 2.6(15) . . . . ?
Rh1 C15 C16 C17 104.6(9) . . . . ?
C14 C15 C16 Rh1 -102.0(9) . . . . ?
C11 Rh1 C16 C15 113.5(6) . . . . ?
C12 Rh1 C16 C15 76.4(6) . . . . ?
S3 Rh1 C16 C15 -178.6(4) . . . . ?
S1 Rh1 C16 C15 -92.9(6) . . . . ?
Tl Rh1 C16 C15 -4.2(7) . . . . ?
Rh2 Rh1 C16 C15 -144.5(5) . . . . ?
C11 Rh1 C16 C17 -6.7(7) . . . . ?
C12 Rh1 C16 C17 -43.8(7) . . . . ?
C15 Rh1 C16 C17 -120.2(10) . . . . ?
S3 Rh1 C16 C17 61.2(9) . . . . ?
S1 Rh1 C16 C17 146.9(7) . . . . ?
Tl Rh1 C16 C17 -124.4(6) . . . . ?
Rh2 Rh1 C16 C17 95.3(7) . . . . ?
C15 C16 C17 C18 -95.0(12) . . . . ?
Rh1 C16 C17 C18 -12.3(11) . . . . ?
C12 C11 C18 C17 42.0(13) . . . . ?
Rh1 C11 C18 C17 -38.0(10) . . . . ?
C16 C17 C18 C11 33.9(12) . . . . ?
C24 Rh2 C19 C20 -101.6(7) . . . . ?
C23 Rh2 C19 C20 -67.6(7) . . . . ?
S3 Rh2 C19 C20 89.2(6) . . . . ?
S1 Rh2 C19 C20 173.1(12) . . . . ?
Rh1 Rh2 C19 C20 55.5(8) . . . . ?
C24 Rh2 C19 C26 20.0(9) . . . . ?
C23 Rh2 C19 C26 53.9(9) . . . . ?
C20 Rh2 C19 C26 121.6(12) . . . . ?
S3 Rh2 C19 C26 -149.2(9) . . . . ?
S1 Rh2 C19 C26 -65.4(19) . . . . ?
Rh1 Rh2 C19 C26 177.0(7) . . . . ?
C26 C19 C20 C21 1.7(17) . . . . ?
Rh2 C19 C20 C21 104.2(10) . . . . ?
C26 C19 C20 Rh2 -102.5(11) . . . . ?
C24 Rh2 C20 C19 76.0(7) . . . . ?
C23 Rh2 C20 C19 112.0(7) . . . . ?
S3 Rh2 C20 C19 -91.8(6) . . . . ?
S1 Rh2 C20 C19 -176.7(6) . . . . ?
Rh1 Rh2 C20 C19 -141.7(6) . . . . ?
C19 Rh2 C20 C21 -118.9(11) . . . . ?
C24 Rh2 C20 C21 -42.9(8) . . . . ?
C23 Rh2 C20 C21 -7.0(8) . . . . ?
S3 Rh2 C20 C21 149.3(8) . . . . ?
S1 Rh2 C20 C21 64.3(11) . . . . ?
Rh1 Rh2 C20 C21 99.3(8) . . . . ?
C19 C20 C21 C22 -89.3(14) . . . . ?
Rh2 C20 C21 C22 -8.7(13) . . . . ?
C20 C21 C22 C23 27.8(16) . . . . ?
C21 C22 C23 C24 48.1(17) . . . . ?
C21 C22 C23 Rh2 -32.6(13) . . . . ?
C19 Rh2 C23 C24 -67.3(7) . . . . ?
C20 Rh2 C23 C24 -102.0(7) . . . . ?
S3 Rh2 C23 C24 -176.9(6) . . . . ?
S1 Rh2 C23 C24 102.4(7) . . . . ?
Rh1 Rh2 C23 C24 151.8(6) . . . . ?
C19 Rh2 C23 C22 55.7(9) . . . . ?
C24 Rh2 C23 C22 123.0(11) . . . . ?
C20 Rh2 C23 C22 21.0(8) . . . . ?
S3 Rh2 C23 C22 -54.0(12) . . . . ?
S1 Rh2 C23 C22 -134.6(8) . . . . ?
Rh1 Rh2 C23 C22 -85.3(8) . . . . ?
C22 C23 C24 C25 4.1(18) . . . . ?
Rh2 C23 C24 C25 104.8(11) . . . . ?
C22 C23 C24 Rh2 -100.6(11) . . . . ?
C19 Rh2 C24 C23 112.4(7) . . . . ?
C20 Rh2 C24 C23 75.7(7) . . . . ?
S3 Rh2 C24 C23 174.0(11) . . . . ?
S1 Rh2 C24 C23 -79.5(7) . . . . ?
Rh1 Rh2 C24 C23 -42.8(9) . . . . ?
C19 Rh2 C24 C25 -7.8(9) . . . . ?
C23 Rh2 C24 C25 -120.2(12) . . . . ?
C20 Rh2 C24 C25 -44.5(9) . . . . ?
S3 Rh2 C24 C25 54(2) . . . . ?
S1 Rh2 C24 C25 160.3(9) . . . . ?
Rh1 Rh2 C24 C25 -162.9(7) . . . . ?
C23 C24 C25 C26 -88.6(16) . . . . ?
Rh2 C24 C25 C26 -6.4(15) . . . . ?
C24 C25 C26 C19 24.0(18) . . . . ?
C20 C19 C26 C25 51.8(16) . . . . ?
Rh2 C19 C26 C25 -29.9(14) . . . . ?
C31 Rh3 C27 C28 -65.2(6) . . . . ?
C32 Rh3 C27 C28 -99.6(6) . . . . ?
S2 Rh3 C27 C28 162(4) . . . . ?
S4 Rh3 C27 C28 87.5(5) . . . . ?
Tl Rh3 C27 C28 176.5(5) . . . . ?
Rh4 Rh3 C27 C28 47.6(6) . . . . ?
C31 Rh3 C27 C34 55.5(8) . . . . ?
C32 Rh3 C27 C34 21.2(7) . . . . ?
C28 Rh3 C27 C34 120.7(10) . . . . ?
S2 Rh3 C27 C34 -77(5) . . . . ?
S4 Rh3 C27 C34 -151.8(7) . . . . ?
Tl Rh3 C27 C34 -62.7(7) . . . . ?
Rh4 Rh3 C27 C34 168.3(6) . . . . ?
C34 C27 C28 C29 0.3(15) . . . . ?
Rh3 C27 C28 C29 103.9(9) . . . . ?
C34 C27 C28 Rh3 -103.6(9) . . . . ?
C31 Rh3 C28 C27 113.9(6) . . . . ?
C32 Rh3 C28 C27 77.0(6) . . . . ?
S2 Rh3 C28 C27 -178.3(4) . . . . ?
S4 Rh3 C28 C27 -93.2(5) . . . . ?
Tl Rh3 C28 C27 -4.2(6) . . . . ?
Rh4 Rh3 C28 C27 -144.3(5) . . . . ?
C31 Rh3 C28 C29 -5.8(7) . . . . ?
C32 Rh3 C28 C29 -42.7(8) . . . . ?
C27 Rh3 C28 C29 -119.7(10) . . . . ?
S2 Rh3 C28 C29 62.0(9) . . . . ?
S4 Rh3 C28 C29 147.1(7) . . . . ?
Tl Rh3 C28 C29 -123.9(7) . . . . ?
Rh4 Rh3 C28 C29 96.0(7) . . . . ?
C27 C28 C29 C30 -94.4(12) . . . . ?
Rh3 C28 C29 C30 -12.6(12) . . . . ?
C28 C29 C30 C31 33.7(13) . . . . ?
C29 C30 C31 C32 43.9(14) . . . . ?
C29 C30 C31 Rh3 -37.8(11) . . . . ?
C27 Rh3 C31 C32 -66.3(6) . . . . ?
C28 Rh3 C31 C32 -99.2(6) . . . . ?
S2 Rh3 C31 C32 111.4(5) . . . . ?
S4 Rh3 C31 C32 -172.0(5) . . . . ?
Tl Rh3 C31 C32 23.7(6) . . . . ?
Rh4 Rh3 C31 C32 160.9(5) . . . . ?
C32 Rh3 C31 C30 122.4(10) . . . . ?
C27 Rh3 C31 C30 56.1(8) . . . . ?
C28 Rh3 C31 C30 23.2(7) . . . . ?
S2 Rh3 C31 C30 -126.2(7) . . . . ?
S4 Rh3 C31 C30 -49.6(10) . . . . ?
Tl Rh3 C31 C30 146.2(6) . . . . ?
Rh4 Rh3 C31 C30 -76.7(7) . . . . ?
C30 C31 C32 C33 3.2(15) . . . . ?
Rh3 C31 C32 C33 105.0(9) . . . . ?
C30 C31 C32 Rh3 -101.8(9) . . . . ?
C27 Rh3 C32 C31 112.8(6) . . . . ?
C28 Rh3 C32 C31 77.2(6) . . . . ?
S2 Rh3 C32 C31 -70.4(5) . . . . ?
S4 Rh3 C32 C31 157.8(13) . . . . ?
Tl Rh3 C32 C31 -159.1(5) . . . . ?
Rh4 Rh3 C32 C31 -28.4(7) . . . . ?
C31 Rh3 C32 C33 -120.7(10) . . . . ?
C27 Rh3 C32 C33 -8.0(7) . . . . ?
C28 Rh3 C32 C33 -43.5(7) . . . . ?
S2 Rh3 C32 C33 168.9(7) . . . . ?
S4 Rh3 C32 C33 37(2) . . . . ?
Tl Rh3 C32 C33 80.2(7) . . . . ?
Rh4 Rh3 C32 C33 -149.1(6) . . . . ?
C31 C32 C33 C34 -88.2(12) . . . . ?
Rh3 C32 C33 C34 -6.6(11) . . . . ?
C28 C27 C34 C33 51.0(13) . . . . ?
Rh3 C27 C34 C33 -31.0(11) . . . . ?
C32 C33 C34 C27 24.9(13) . . . . ?
C40 Rh4 C35 C36 107.3(8) . . . . ?
C39 Rh4 C35 C36 72.3(7) . . . . ?
S4 Rh4 C35 C36 -84.4(7) . . . . ?
S2 Rh4 C35 C36 178.5(10) . . . . ?
Rh3 Rh4 C35 C36 -50.8(9) . . . . ?
C40 Rh4 C35 C42 -14.9(10) . . . . ?
C39 Rh4 C35 C42 -49.9(11) . . . . ?
C36 Rh4 C35 C42 -122.2(14) . . . . ?
S4 Rh4 C35 C42 153.4(10) . . . . ?
S2 Rh4 C35 C42 56(2) . . . . ?
Rh3 Rh4 C35 C42 -173.0(8) . . . . ?
C42 C35 C36 C37 0.0(19) . . . . ?
Rh4 C35 C36 C37 -103.3(12) . . . . ?
C42 C35 C36 Rh4 103.3(11) . . . . ?
C40 Rh4 C36 C35 -71.0(8) . . . . ?
C39 Rh4 C36 C35 -106.3(8) . . . . ?
S4 Rh4 C36 C35 97.7(7) . . . . ?
S2 Rh4 C36 C35 -179.1(6) . . . . ?
Rh3 Rh4 C36 C35 146.8(6) . . . . ?
C40 Rh4 C36 C37 48.7(11) . . . . ?
C35 Rh4 C36 C37 119.7(14) . . . . ?
C39 Rh4 C36 C37 13.4(11) . . . . ?
S4 Rh4 C36 C37 -142.7(11) . . . . ?
S2 Rh4 C36 C37 -59.4(15) . . . . ?
Rh3 Rh4 C36 C37 -93.5(11) . . . . ?
C35 C36 C37 C38 70(2) . . . . ?
Rh4 C36 C37 C38 -11.2(19) . . . . ?
C36 C37 C38 C39 0(2) . . . . ?
C37 C38 C39 C40 -69.0(18) . . . . ?
C37 C38 C39 Rh4 11.3(17) . . . . ?
C35 Rh4 C39 C40 70.6(7) . . . . ?
C36 Rh4 C39 C40 106.1(8) . . . . ?
S4 Rh4 C39 C40 -179.0(6) . . . . ?
S2 Rh4 C39 C40 -96.0(7) . . . . ?
Rh3 Rh4 C39 C40 -145.3(6) . . . . ?
C40 Rh4 C39 C38 -119.4(12) . . . . ?
C35 Rh4 C39 C38 -48.8(9) . . . . ?
C36 Rh4 C39 C38 -13.3(9) . . . . ?
S4 Rh4 C39 C38 61.6(13) . . . . ?
S2 Rh4 C39 C38 144.6(9) . . . . ?
Rh3 Rh4 C39 C38 95.2(9) . . . . ?
C38 C39 C40 C41 -1.5(19) . . . . ?
Rh4 C39 C40 C41 -104.2(12) . . . . ?
C38 C39 C40 Rh4 102.7(11) . . . . ?
C35 Rh4 C40 C39 -107.7(8) . . . . ?
C36 Rh4 C40 C39 -72.4(7) . . . . ?
S4 Rh4 C40 C39 178.0(12) . . . . ?
S2 Rh4 C40 C39 85.5(7) . . . . ?
Rh3 Rh4 C40 C39 51.2(8) . . . . ?
C35 Rh4 C40 C41 16.1(10) . . . . ?
C39 Rh4 C40 C41 123.8(13) . . . . ?
C36 Rh4 C40 C41 51.4(10) . . . . ?
S4 Rh4 C40 C41 -58(2) . . . . ?
S2 Rh4 C40 C41 -150.8(9) . . . . ?
Rh3 Rh4 C40 C41 175.0(8) . . . . ?
C39 C40 C41 C42 69(2) . . . . ?
Rh4 C40 C41 C42 -14.6(18) . . . . ?
C40 C41 C42 C35 2(2) . . . . ?
C36 C35 C42 C41 -71(2) . . . . ?
Rh4 C35 C42 C41 11.5(19) . . . . ?
